data_1566963
loop_
_publ_author_name
'Valentini, Cataldo'
'Gowland, Duncan'
'Bezzu, C. Grazia'
'Romito, Deborah'
'Demitri, Nicola'
'Bonini, Nicola'
'Bonifazi, Davide'

_publ_section_title
;
 Customising excitation properties of polycyclic aromatic hydrocarbons by
 rational positional heteroatom doping: the peri-xanthenoxanthene (PXX)
 case
;
_journal_name_full 'Chemical Science'
_journal_paper_doi 10.1039/D2SC01038K
_journal_year 2022
_chemical_formula_sum 'C24 H8 F4 I2 N2 O2'
_chemical_formula_weight 686.12
_chemical_name_systematic 3,9-N,N-PXX:DITFB
_space_group_crystal_system triclinic
_space_group_IT_number 2
_space_group_name_Hall '-P 1'
_space_group_name_H-M_alt 'P -1'
_atom_sites_solution_hydrogens geom
_audit_creation_method SHELXL-2018/3
_audit_update_record
;
2022-01-10 deposited with the CCDC.	2022-04-27 downloaded from the CCDC.
;
_cell_angle_alpha 94.632(3)
_cell_angle_beta 93.684(3)
_cell_angle_gamma 99.922(3)
_cell_formula_units_Z 1
_cell_length_a 4.2046(2)
_cell_length_b 6.7216(2)
_cell_length_c 18.2394(5)
_cell_measurement_reflns_used 7689
_cell_measurement_temperature 100(2)
_cell_measurement_theta_max 35.928
_cell_measurement_theta_min 1.089
_cell_volume 504.50(3)
_computing_structure_refinement 'SHELXL-2018/3 (Sheldrick, 2018)'
_computing_structure_solution 'SHELXT 2018/2 (Sheldrick, 2018)'
_diffrn_ambient_temperature 100(2)
_diffrn_measured_fraction_theta_full 0.959
_diffrn_measured_fraction_theta_max 0.784
_diffrn_measurement_device_type synchrotron
_diffrn_measurement_method dual-space
_diffrn_radiation_type synchrotron
_diffrn_radiation_wavelength 0.6889
_diffrn_reflns_av_R_equivalents 0.0615
_diffrn_reflns_av_unetI/netI 0.1109
_diffrn_reflns_Laue_measured_fraction_full 0.959
_diffrn_reflns_Laue_measured_fraction_max 0.784
_diffrn_reflns_limit_h_max 6
_diffrn_reflns_limit_h_min -7
_diffrn_reflns_limit_k_max 10
_diffrn_reflns_limit_k_min -11
_diffrn_reflns_limit_l_max 30
_diffrn_reflns_limit_l_min -24
_diffrn_reflns_number 7689
_diffrn_reflns_point_group_measured_fraction_full 0.959
_diffrn_reflns_point_group_measured_fraction_max 0.784
_diffrn_reflns_theta_full 24.415
_diffrn_reflns_theta_max 35.929
_diffrn_reflns_theta_min 1.089
_diffrn_source synchrotron
_exptl_absorpt_coefficient_mu 2.888
_exptl_crystal_colour yellow
_exptl_crystal_density_diffrn 2.258
_exptl_crystal_description prysm
_exptl_crystal_F_000 324
_exptl_crystal_size_max 0.020
_exptl_crystal_size_mid 0.017
_exptl_crystal_size_min 0.005
_refine_diff_density_max 1.721
_refine_diff_density_min -1.428
_refine_diff_density_rms 0.176
_refine_ls_extinction_method none
_refine_ls_goodness_of_fit_ref 0.956
_refine_ls_hydrogen_treatment constr
_refine_ls_matrix_type full
_refine_ls_number_parameters 154
_refine_ls_number_reflns 4100
_refine_ls_number_restraints 0
_refine_ls_restrained_S_all 0.956
_refine_ls_R_factor_all 0.0775
_refine_ls_R_factor_gt 0.0514
_refine_ls_shift/su_max 0.000
_refine_ls_shift/su_mean 0.000
_refine_ls_structure_factor_coef Fsqd
_refine_ls_weighting_details 'w=1/[\s^2^(Fo^2^)] where P=(Fo^2^+2Fc^2^)/3'
_refine_ls_weighting_scheme calc
_refine_ls_wR_factor_gt 0.1171
_refine_ls_wR_factor_ref 0.1270
_reflns_Friedel_coverage 0.000
_reflns_number_gt 2795
_reflns_number_total 4100
_reflns_threshold_expression 'I > 2\s(I)'
_cod_data_source_file d2sc01038k2.cif
_cod_data_source_block shelx_CCDC4
_cod_database_code 1566963
_shelx_shelxl_version_number 2018/3
_shelx_space_group_comment
;
The symmetry employed for this shelxl refinement is uniquely defined
by the following loop, which should always be used as a source of
symmetry information in preference to the above space-group names.
They are only intended as comments.
;
_shelx_estimated_absorpt_t_min 0.944
_shelx_estimated_absorpt_t_max 0.986

loop_
_space_group_symop_operation_xyz
'x, y, z'
'-x, -y, -z'

loop_
_atom_site_label
_atom_site_type_symbol
_atom_site_fract_x
_atom_site_fract_y
_atom_site_fract_z
_atom_site_U_iso_or_equiv
_atom_site_adp_type
_atom_site_occupancy
_atom_site_site_symmetry_order
_atom_site_calc_flag
_atom_site_refinement_flags_posn
_atom_site_refinement_flags_adp
_atom_site_refinement_flags_occupancy
_atom_site_disorder_assembly
_atom_site_disorder_group
C1 C 0.6193(12) 0.3873(7) 0.2578(2) 0.0352(9) Uani 1 1 d . . . . .
H1 H 0.659614 0.348523 0.208498 0.042 Uiso 1 1 calc R U . . .
C2 C 0.7152(12) 0.2686(7) 0.3132(2) 0.0348(9) Uani 1 1 d . . . . .
H2 H 0.811963 0.153528 0.301453 0.042 Uiso 1 1 calc R U . . .
C3 C 0.6620(10) 0.3275(6) 0.3851(2) 0.0302(8) Uani 1 1 d . . . . .
C4 C 0.5098(10) 0.4960(6) 0.3985(2) 0.0281(8) Uani 1 1 d . . . . .
C5 C 0.4217(11) 0.6042(6) 0.3405(2) 0.0315(9) Uani 1 1 d . . . . .
C6 C 0.5502(10) 0.4416(6) 0.5280(2) 0.0285(8) Uani 1 1 d . . . . .
C7 C 0.6983(10) 0.2791(6) 0.5139(2) 0.0282(8) Uani 1 1 d . . . . .
C8 C 0.7928(11) 0.1701(6) 0.5709(2) 0.0317(9) Uani 1 1 d . . . . .
H8 H 0.898064 0.057875 0.560668 0.038 Uiso 1 1 calc R U . . .
C9 C 0.7316(10) 0.2270(6) 0.6429(2) 0.0308(9) Uani 1 1 d . . . . .
H9 H 0.793485 0.151687 0.681634 0.037 Uiso 1 1 calc R U . . .
C10 C 0.0038(11) 1.0789(7) 0.0711(2) 0.0310(8) Uani 1 1 d . . . . .
C11 C 0.1261(10) 0.9036(7) 0.0582(2) 0.0311(8) Uani 1 1 d . . . . .
C12 C 0.1226(11) 0.8234(6) -0.0147(2) 0.0301(8) Uani 1 1 d . . . . .
N1 N 0.4800(9) 0.5457(6) 0.26873(19) 0.0334(8) Uani 1 1 d . . . . .
O1 O 0.7610(8) 0.2196(5) 0.44159(17) 0.0340(7) Uani 1 1 d . . . . .
I1 I 0.29312(7) 0.75455(4) 0.14600(2) 0.03295(11) Uani 1 1 d . . . . .
F1 F 0.0019(7) 1.1639(4) 0.14104(13) 0.0394(6) Uani 1 1 d . . . . .
F2 F 0.2491(7) 0.6580(4) -0.03111(14) 0.0378(6) Uani 1 1 d . . . . .

loop_
_atom_site_aniso_label
_atom_site_aniso_U_11
_atom_site_aniso_U_22
_atom_site_aniso_U_33
_atom_site_aniso_U_23
_atom_site_aniso_U_13
_atom_site_aniso_U_12
C1 0.039(2) 0.043(2) 0.024(2) 0.0066(17) 0.0032(17) 0.0071(19)
C2 0.042(2) 0.039(2) 0.026(2) 0.0085(17) 0.0012(18) 0.0149(19)
C3 0.029(2) 0.0338(19) 0.028(2) 0.0113(16) -0.0043(16) 0.0050(16)
C4 0.031(2) 0.0302(18) 0.0221(18) 0.0054(14) -0.0023(15) 0.0040(15)
C5 0.038(2) 0.035(2) 0.0224(19) 0.0087(15) 0.0005(16) 0.0049(17)
C6 0.031(2) 0.0334(19) 0.0214(17) 0.0057(14) -0.0027(15) 0.0062(16)
C7 0.032(2) 0.0342(19) 0.0192(17) 0.0069(14) -0.0006(15) 0.0078(16)
C8 0.038(2) 0.0305(18) 0.030(2) 0.0099(15) 0.0002(17) 0.0134(17)
C9 0.031(2) 0.037(2) 0.025(2) 0.0118(16) -0.0044(16) 0.0058(17)
C10 0.033(2) 0.041(2) 0.0202(18) 0.0079(15) 0.0022(15) 0.0052(17)
C11 0.033(2) 0.042(2) 0.0184(17) 0.0097(15) 0.0009(15) 0.0042(17)
C12 0.037(2) 0.0336(19) 0.0221(18) 0.0076(15) 0.0037(16) 0.0093(17)
N1 0.038(2) 0.0426(19) 0.0202(16) 0.0102(14) -0.0011(14) 0.0079(16)
O1 0.0431(18) 0.0328(14) 0.0274(15) 0.0068(12) -0.0012(13) 0.0105(13)
I1 0.03606(17) 0.04154(17) 0.02275(15) 0.01213(10) -0.00081(11) 0.00806(12)
F1 0.0561(17) 0.0455(14) 0.0187(11) 0.0044(10) 0.0012(11) 0.0147(13)
F2 0.0472(16) 0.0429(14) 0.0277(13) 0.0085(11) 0.0018(11) 0.0177(12)

loop_
_atom_type_symbol
_atom_type_description
_atom_type_scat_dispersion_real
_atom_type_scat_dispersion_imag
_atom_type_scat_source
C C 0.0028 0.0015 'International Tables Vol C Tables 4.2.6.8 and 6.1.1.4'
H H 0.0000 0.0000 'International Tables Vol C Tables 4.2.6.8 and 6.1.1.4'
N N 0.0056 0.0031 'International Tables Vol C Tables 4.2.6.8 and 6.1.1.4'
O O 0.0101 0.0057 'International Tables Vol C Tables 4.2.6.8 and 6.1.1.4'
I I -0.4882 1.7230 'International Tables Vol C Tables 4.2.6.8 and 6.1.1.4'
F F 0.0164 0.0097 'International Tables Vol C Tables 4.2.6.8 and 6.1.1.4'

loop_
_geom_angle_atom_site_label_1
_geom_angle_atom_site_label_2
_geom_angle_atom_site_label_3
_geom_angle
_geom_angle_site_symmetry_1
_geom_angle_site_symmetry_3
_geom_angle_publ_flag
N1 C1 C2 125.6(4) . . ?
C3 C2 C1 117.1(4) . . ?
C2 C3 O1 119.2(4) . . ?
C2 C3 C4 118.6(4) . . ?
O1 C3 C4 122.2(4) . . ?
C5 C4 C3 120.6(4) . . ?
C5 C4 C6 119.8(4) . 2_666 ?
C3 C4 C6 119.6(4) . 2_666 ?
N1 C5 C4 120.4(4) . . ?
N1 C5 C9 121.3(4) . 2_666 ?
C4 C5 C9 118.3(4) . 2_666 ?
C7 C6 C4 120.5(4) . 2_666 ?
C7 C6 C6 123.2(5) . 2_666 ?
C4 C6 C6 116.4(5) 2_666 2_666 ?
C6 C7 C8 120.9(4) . . ?
C6 C7 O1 120.4(3) . . ?
C8 C7 O1 118.8(4) . . ?
C9 C8 C7 119.4(4) . . ?
C8 C9 C5 121.1(3) . 2_666 ?
F1 C10 C11 120.2(4) . . ?
F1 C10 C12 117.1(4) . 2_575 ?
C11 C10 C12 122.7(4) . 2_575 ?
C10 C11 C12 117.7(4) . . ?
C10 C11 I1 121.1(3) . . ?
C12 C11 I1 121.2(3) . . ?
F2 C12 C10 119.7(4) . 2_575 ?
F2 C12 C11 120.7(4) . . ?
C10 C12 C11 119.5(4) 2_575 . ?
C1 N1 C5 117.7(4) . . ?
C3 O1 C7 118.3(3) . . ?

loop_
_geom_bond_atom_site_label_1
_geom_bond_atom_site_label_2
_geom_bond_distance
_geom_bond_site_symmetry_2
_geom_bond_publ_flag
C1 N1 1.308(6) . ?
C1 C2 1.418(6) . ?
C2 C3 1.382(6) . ?
C3 O1 1.390(5) . ?
C3 C4 1.406(6) . ?
C4 C5 1.397(6) . ?
C4 C6 1.424(6) 2_666 ?
C5 N1 1.386(5) . ?
C5 C9 1.420(6) 2_666 ?
C6 C7 1.362(6) . ?
C6 C6 1.424(8) 2_666 ?
C7 C8 1.396(6) . ?
C7 O1 1.402(5) . ?
C8 C9 1.389(6) . ?
C10 F1 1.357(5) . ?
C10 C11 1.374(6) . ?
C10 C12 1.389(6) 2_575 ?
C11 C12 1.392(6) . ?
C11 I1 2.102(4) . ?
C12 F2 1.334(5) . ?
